data_1565737
loop_
_publ_author_name
'\.Ibi\,so\(glu, Hanife'
'Erdemir, Eda'
'Atilla, Devrim'
'Zorlu, Yunus'
'\,Senkuytu, Elif'

_publ_section_title
;
 Synthesis, characterization and photophysical properties of
 cyclotriphosphazenes including heterocyclic rings
;
_journal_name_full 'Inorganica Chimica Acta'
_journal_page_first 119120
_journal_paper_doi 10.1016/j.ica.2019.119120
_journal_volume 498
_journal_year 2019
_chemical_formula_moiety 'C12 H8 Cl4 N3 O2 P3'
_chemical_formula_sum 'C12 H8 Cl4 N3 O2 P3'
_chemical_formula_weight 460.92
_space_group_crystal_system triclinic
_space_group_IT_number 2
_space_group_name_Hall '-P 1'
_space_group_name_H-M_alt 'P -1'
_atom_sites_solution_hydrogens geom
_atom_sites_solution_primary dual
_cell_angle_alpha 87.973(9)
_cell_angle_beta 85.334(9)
_cell_angle_gamma 76.965(7)
_cell_formula_units_Z 2
_cell_length_a 8.278(3)
_cell_length_b 9.383(3)
_cell_length_c 12.172(4)
_cell_measurement_reflns_used 3860
_cell_measurement_temperature 296(2)
_cell_measurement_theta_max 27.21
_cell_measurement_theta_min 2.53
_cell_volume 917.9(5)
_computing_molecular_graphics 'Olex2 (Dolomanov et al., 2009)'
_computing_publication_material 'Olex2 (Dolomanov et al., 2009)'
_computing_structure_refinement 'ShelXL (Sheldrick, 2015)'
_computing_structure_solution 'ShelXT (Sheldrick, 2015)'
_diffrn_ambient_temperature 296.15
_diffrn_measured_fraction_theta_full 0.970
_diffrn_measured_fraction_theta_max 0.970
_diffrn_measurement_device_type 'Bruker APEX-II CCD'
_diffrn_measurement_method '\f and \w scans'
_diffrn_radiation_type MoK\a
_diffrn_radiation_wavelength 0.71073
_diffrn_reflns_av_R_equivalents 0.0333
_diffrn_reflns_av_unetI/netI 0.0373
_diffrn_reflns_Laue_measured_fraction_full 0.970
_diffrn_reflns_Laue_measured_fraction_max 0.970
_diffrn_reflns_limit_h_max 9
_diffrn_reflns_limit_h_min -9
_diffrn_reflns_limit_k_max 11
_diffrn_reflns_limit_k_min -9
_diffrn_reflns_limit_l_max 14
_diffrn_reflns_limit_l_min -14
_diffrn_reflns_number 7513
_diffrn_reflns_point_group_measured_fraction_full 0.970
_diffrn_reflns_point_group_measured_fraction_max 0.970
_diffrn_reflns_theta_full 25.025
_diffrn_reflns_theta_max 25.025
_diffrn_reflns_theta_min 1.679
_diffrn_standards_number 0
_exptl_absorpt_coefficient_mu 0.917
_exptl_absorpt_correction_T_max 0.7456
_exptl_absorpt_correction_T_min 0.6212
_exptl_absorpt_correction_type multi-scan
_exptl_absorpt_process_details 'SADABS V2014/5 (Bruker AXS)'
_exptl_crystal_colour colourless
_exptl_crystal_colour_primary colourless
_exptl_crystal_density_diffrn 1.668
_exptl_crystal_description block
_exptl_crystal_F_000 460
_exptl_crystal_size_max 0.53
_exptl_crystal_size_mid 0.51
_exptl_crystal_size_min 0.37
_refine_diff_density_max 0.706
_refine_diff_density_min -0.567
_refine_diff_density_rms 0.094
_refine_ls_extinction_coef .
_refine_ls_extinction_method none
_refine_ls_goodness_of_fit_ref 1.133
_refine_ls_hydrogen_treatment constr
_refine_ls_matrix_type full
_refine_ls_number_parameters 217
_refine_ls_number_reflns 3147
_refine_ls_number_restraints 0
_refine_ls_restrained_S_all 1.133
_refine_ls_R_factor_all 0.0603
_refine_ls_R_factor_gt 0.0486
_refine_ls_shift/su_max 0.000
_refine_ls_shift/su_mean 0.000
_refine_ls_structure_factor_coef Fsqd
_refine_ls_weighting_details 'w=1/[\s^2^(Fo^2^)+(0.0746P)^2^+1.2266P] where P=(Fo^2^+2Fc^2^)/3'
_refine_ls_weighting_scheme calc
_refine_ls_wR_factor_gt 0.1414
_refine_ls_wR_factor_ref 0.1600
_reflns_Friedel_coverage 0.000
_reflns_Friedel_fraction_full .
_reflns_Friedel_fraction_max .
_reflns_number_gt 2595
_reflns_number_total 3147
_reflns_threshold_expression 'I > 2\s(I)'
_cod_data_source_file 1.cif
_cod_data_source_block 19gtu052_118z646_0m
_cod_database_code 1565737
_shelx_space_group_comment
;
The symmetry employed for this shelxl refinement is uniquely defined
by the following loop, which should always be used as a source of
symmetry information in preference to the above space-group names.
They are only intended as comments.
;
_shelx_estimated_absorpt_t_max 0.728
_shelx_estimated_absorpt_t_min 0.642
_olex2_refinement_description
;
1. Fixed Uiso
 At 1.2 times of:
  All C(H) groups
2.a Aromatic/amide H refined with riding coordinates:
 C2(H2), C3(H3), C4(H4), C5(H5), C8(H8), C9(H9), C10(H10), C11(H11)
;

loop_
_space_group_symop_operation_xyz
'x, y, z'
'-x, -y, -z'

loop_
_atom_site_label
_atom_site_type_symbol
_atom_site_fract_x
_atom_site_fract_y
_atom_site_fract_z
_atom_site_U_iso_or_equiv
_atom_site_adp_type
_atom_site_occupancy
_atom_site_site_symmetry_order
_atom_site_calc_flag
_atom_site_refinement_flags_posn
_atom_site_refinement_flags_adp
_atom_site_refinement_flags_occupancy
_atom_site_disorder_assembly
_atom_site_disorder_group
Cl1 Cl 0.7550(2) 0.49284(18) 0.54770(12) 0.0839(5) Uani 1 1 d . . . . .
Cl2 Cl 0.90930(15) 0.55206(16) 0.75977(15) 0.0835(5) Uani 1 1 d . . . . .
Cl3 Cl 0.40860(17) 0.21146(16) 0.73492(11) 0.0691(4) Uani 1 1 d . . . . .
Cl4 Cl 0.47021(19) 0.31270(15) 0.96232(10) 0.0701(4) Uani 1 1 d . . . . .
P1 P 0.69616(13) 0.52794(12) 0.70940(10) 0.0471(3) Uani 1 1 d . . . . .
P2 P 0.37048(12) 0.67310(12) 0.75183(9) 0.0423(3) Uani 1 1 d . . . . .
P3 P 0.47161(13) 0.37870(12) 0.80459(9) 0.0440(3) Uani 1 1 d . . . . .
O1 O 0.2621(4) 0.7239(3) 0.6501(2) 0.0491(7) Uani 1 1 d . . . . .
O2 O 0.3009(3) 0.7955(3) 0.8391(2) 0.0452(7) Uani 1 1 d . . . . .
N1 N 0.5609(4) 0.6760(4) 0.7261(3) 0.0499(9) Uani 1 1 d . . . . .
N2 N 0.3307(4) 0.5200(4) 0.7903(3) 0.0545(10) Uani 1 1 d . . . . .
N3 N 0.6571(4) 0.3820(4) 0.7633(4) 0.0614(11) Uani 1 1 d . . . . .
C1 C 0.2223(5) 0.8737(5) 0.6179(3) 0.0454(10) Uani 1 1 d . . . . .
C2 C 0.2971(6) 0.9151(6) 0.5203(4) 0.0603(13) Uani 1 1 d . . . . .
H2 H 0.379369 0.848593 0.480391 0.072 Uiso 1 1 calc R . . . .
C3 C 0.2465(7) 1.0585(7) 0.4832(4) 0.0708(15) Uani 1 1 d . . . . .
H3 H 0.296145 1.088996 0.417997 0.085 Uiso 1 1 calc R . . . .
C4 C 0.1234(7) 1.1564(6) 0.5420(5) 0.0713(15) Uani 1 1 d . . . . .
H4 H 0.088333 1.251484 0.515246 0.086 Uiso 1 1 calc R . . . .
C5 C 0.0522(6) 1.1140(5) 0.6399(4) 0.0599(12) Uani 1 1 d . . . . .
H5 H -0.030169 1.181351 0.678983 0.072 Uiso 1 1 calc R . . . .
C6 C 0.1011(5) 0.9714(5) 0.6823(4) 0.0447(9) Uani 1 1 d . . . . .
C7 C 0.0274(5) 0.9245(5) 0.7882(4) 0.0444(9) Uani 1 1 d . . . . .
C8 C -0.1430(5) 0.9699(5) 0.8192(4) 0.0590(12) Uani 1 1 d . . . . .
H8 H -0.212363 1.029860 0.771760 0.071 Uiso 1 1 calc R . . . .
C9 C -0.2088(6) 0.9267(6) 0.9194(5) 0.0698(14) Uani 1 1 d . . . . .
H9 H -0.322130 0.957077 0.938629 0.084 Uiso 1 1 calc R . . . .
C10 C -0.1080(7) 0.8391(7) 0.9907(5) 0.0701(14) Uani 1 1 d . . . . .
H10 H -0.153991 0.810824 1.057989 0.084 Uiso 1 1 calc R . . . .
C11 C 0.0621(6) 0.7921(6) 0.9639(4) 0.0575(12) Uani 1 1 d . . . . .
H11 H 0.130736 0.732976 1.012123 0.069 Uiso 1 1 calc R . . . .
C12 C 0.1251(5) 0.8362(5) 0.8633(3) 0.0437(9) Uani 1 1 d . . . . .

loop_
_atom_site_aniso_label
_atom_site_aniso_U_11
_atom_site_aniso_U_22
_atom_site_aniso_U_33
_atom_site_aniso_U_23
_atom_site_aniso_U_13
_atom_site_aniso_U_12
Cl1 0.0950(11) 0.0834(10) 0.0729(9) -0.0157(7) 0.0215(8) -0.0263(8)
Cl2 0.0392(6) 0.0749(9) 0.1410(14) -0.0116(9) -0.0213(8) -0.0160(6)
Cl3 0.0704(8) 0.0767(9) 0.0683(8) -0.0192(6) -0.0003(6) -0.0326(7)
Cl4 0.0902(10) 0.0767(9) 0.0535(7) 0.0147(6) -0.0217(6) -0.0366(7)
P1 0.0296(5) 0.0435(6) 0.0676(7) -0.0001(5) 0.0011(5) -0.0086(4)
P2 0.0312(5) 0.0464(6) 0.0466(6) 0.0025(5) -0.0053(4) -0.0029(4)
P3 0.0355(6) 0.0462(6) 0.0516(6) 0.0064(5) -0.0054(5) -0.0122(5)
O1 0.0483(17) 0.0520(17) 0.0437(15) -0.0054(13) -0.0126(13) -0.0005(13)
O2 0.0362(15) 0.0550(18) 0.0425(15) -0.0051(13) -0.0085(12) -0.0037(12)
N1 0.0385(19) 0.042(2) 0.067(2) 0.0036(17) 0.0013(17) -0.0078(15)
N2 0.0288(17) 0.059(2) 0.074(3) 0.0111(19) -0.0015(17) -0.0105(16)
N3 0.0342(19) 0.048(2) 0.098(3) 0.015(2) 0.001(2) -0.0057(16)
C1 0.038(2) 0.058(3) 0.041(2) 0.0035(19) -0.0145(17) -0.0094(19)
C2 0.052(3) 0.089(4) 0.042(2) 0.004(2) -0.009(2) -0.020(3)
C3 0.068(3) 0.094(4) 0.059(3) 0.024(3) -0.019(3) -0.037(3)
C4 0.064(3) 0.066(3) 0.090(4) 0.028(3) -0.029(3) -0.023(3)
C5 0.046(3) 0.053(3) 0.081(3) 0.010(2) -0.018(2) -0.010(2)
C6 0.032(2) 0.048(2) 0.055(2) -0.0017(19) -0.0128(18) -0.0066(17)
C7 0.037(2) 0.043(2) 0.054(2) -0.0082(18) -0.0063(18) -0.0077(17)
C8 0.037(2) 0.059(3) 0.077(3) -0.008(2) -0.001(2) -0.002(2)
C9 0.043(3) 0.072(3) 0.091(4) -0.014(3) 0.016(3) -0.012(2)
C10 0.066(3) 0.082(4) 0.065(3) -0.013(3) 0.019(3) -0.029(3)
C11 0.059(3) 0.066(3) 0.050(2) -0.003(2) -0.001(2) -0.019(2)
C12 0.039(2) 0.048(2) 0.045(2) -0.0108(18) -0.0024(17) -0.0085(18)

loop_
_atom_type_symbol
_atom_type_description
_atom_type_scat_dispersion_real
_atom_type_scat_dispersion_imag
_atom_type_scat_source
C C 0.0033 0.0016 'International Tables Vol C Tables 4.2.6.8 and 6.1.1.4'
H H 0.0000 0.0000 'International Tables Vol C Tables 4.2.6.8 and 6.1.1.4'
Cl Cl 0.1484 0.1585 'International Tables Vol C Tables 4.2.6.8 and 6.1.1.4'
N N 0.0061 0.0033 'International Tables Vol C Tables 4.2.6.8 and 6.1.1.4'
O O 0.0106 0.0060 'International Tables Vol C Tables 4.2.6.8 and 6.1.1.4'
P P 0.1023 0.0942 'International Tables Vol C Tables 4.2.6.8 and 6.1.1.4'

loop_
_geom_angle_atom_site_label_1
_geom_angle_atom_site_label_2
_geom_angle_atom_site_label_3
_geom_angle
_geom_angle_site_symmetry_1
_geom_angle_site_symmetry_3
Cl2 P1 Cl1 101.76(9) . .
N1 P1 Cl1 109.81(16) . .
N1 P1 Cl2 109.33(15) . .
N1 P1 N3 118.7(2) . .
N3 P1 Cl1 107.50(19) . .
N3 P1 Cl2 108.36(16) . .
O1 P2 N1 113.19(19) . .
O1 P2 N2 104.79(19) . .
O2 P2 O1 103.89(15) . .
O2 P2 N1 105.47(18) . .
O2 P2 N2 112.3(2) . .
N1 P2 N2 116.65(18) . .
Cl4 P3 Cl3 100.73(7) . .
N2 P3 Cl3 108.76(16) . .
N2 P3 Cl4 109.97(17) . .
N2 P3 N3 119.1(2) . .
N3 P3 Cl3 108.95(18) . .
N3 P3 Cl4 107.76(17) . .
C1 O1 P2 120.0(3) . .
C12 O2 P2 117.9(2) . .
P1 N1 P2 120.2(2) . .
P3 N2 P2 122.2(2) . .
P3 N3 P1 119.2(2) . .
C2 C1 O1 118.1(4) . .
C2 C1 C6 122.8(4) . .
C6 C1 O1 118.9(4) . .
C1 C2 C3 118.3(5) . .
C4 C3 C2 120.7(5) . .
C5 C4 C3 120.3(5) . .
C4 C5 C6 121.4(5) . .
C1 C6 C7 121.4(4) . .
C5 C6 C1 116.6(4) . .
C5 C6 C7 122.1(4) . .
C8 C7 C6 121.7(4) . .
C12 C7 C6 121.3(4) . .
C12 C7 C8 116.9(4) . .
C9 C8 C7 120.7(5) . .
C10 C9 C8 120.4(5) . .
C9 C10 C11 120.9(5) . .
C12 C11 C10 117.7(5) . .
C7 C12 O2 119.1(4) . .
C11 C12 O2 117.5(4) . .
C11 C12 C7 123.3(4) . .

loop_
_geom_bond_atom_site_label_1
_geom_bond_atom_site_label_2
_geom_bond_distance
_geom_bond_site_symmetry_2
Cl1 P1 2.009(2) .
Cl2 P1 1.9763(17) .
Cl3 P3 1.9972(17) .
Cl4 P3 1.9963(17) .
P1 N1 1.583(4) .
P1 N3 1.585(4) .
P2 O1 1.584(3) .
P2 O2 1.571(3) .
P2 N1 1.588(4) .
P2 N2 1.591(4) .
P3 N2 1.571(4) .
P3 N3 1.583(4) .
O1 C1 1.418(5) .
O2 C12 1.427(5) .
C1 C2 1.379(6) .
C1 C6 1.403(6) .
C2 C3 1.387(8) .
C3 C4 1.378(8) .
C4 C5 1.372(7) .
C5 C6 1.400(6) .
C6 C7 1.477(6) .
C7 C8 1.402(6) .
C7 C12 1.393(6) .
C8 C9 1.380(8) .
C9 C10 1.372(8) .
C10 C11 1.392(7) .
C11 C12 1.379(6) .
